data_7058426
loop_
_publ_author_name
'Tian, Aixiang'
'Fu, Yubo'
'Cui, Hongtao'
'Ying, Jun'
'Yang, Mengle'
'Yang, Yan'
'Wang, Xiuli'

_publ_section_title
;
 A series of metal-organic loops templated by [SiMo12O40]4- and
 [\b-Mo8O26]4- anions by using double chelate ligands: amperometric
 sensoring and selective photocatalytic properties
;
_journal_name_full 'New Journal of Chemistry'
_journal_paper_doi 10.1039/C9NJ02224D
_journal_year 2019
_chemical_formula_moiety 'C18 H12 Cu Mo4 N4 O13'
_chemical_formula_sum 'C18 H12 Cu Mo4 N4 O13'
_chemical_formula_weight 939.62
_chemical_name_systematic
;
 ? 
;
_space_group_crystal_system triclinic
_space_group_IT_number 2
_space_group_name_Hall '-P 1'
_space_group_name_H-M_alt 'P -1'
_symmetry_space_group_name_Hall '-P 1'
_symmetry_space_group_name_H-M 'P -1'
_atom_sites_solution_hydrogens geom
_audit_creation_date 2019-05-15
_audit_creation_method
;
Olex2 1.2
(compiled 2018.05.29 svn.r3508 for OlexSys, GUI svn.r5506)
;
_audit_update_record
;
2019-05-16 deposited with the CCDC.    2019-05-26 downloaded from the CCDC.
;
_cell_angle_alpha 78.004(7)
_cell_angle_beta 88.814(7)
_cell_angle_gamma 84.759(7)
_cell_formula_units_Z 2
_cell_length_a 10.247(4)
_cell_length_b 10.682(4)
_cell_length_c 11.424(5)
_cell_measurement_reflns_used 1300
_cell_measurement_temperature 293(2)
_cell_measurement_theta_max 25.546
_cell_measurement_theta_min 2.382
_cell_volume 1218.0(8)
_computing_cell_refinement 'SAINT v8.34A (Bruker, 2013)'
_computing_data_collection 'SMART (Bruker, 2001)'
_computing_data_reduction 'SAINT v8.34A (Bruker, 2013)'
_computing_molecular_graphics 'Olex2 (Dolomanov et al., 2009)'
_computing_publication_material 'Olex2 (Dolomanov et al., 2009)'
_computing_structure_refinement 'ShelXL (Sheldrick, 2015)'
_computing_structure_solution 'SHELXS-97 (Sheldrick, 1990)'
_diffrn_ambient_temperature 293(2)
_diffrn_measured_fraction_theta_full 0.997
_diffrn_measured_fraction_theta_max 0.981
_diffrn_measurement_device_type 'Bruker P4'
_diffrn_measurement_method '\w scans'
_diffrn_radiation_monochromator graphite
_diffrn_radiation_type MoK\a
_diffrn_radiation_wavelength 0.71073
_diffrn_reflns_av_R_equivalents 0.0390
_diffrn_reflns_av_unetI/netI 0.0818
_diffrn_reflns_Laue_measured_fraction_full 0.997
_diffrn_reflns_Laue_measured_fraction_max 0.981
_diffrn_reflns_limit_h_max 10
_diffrn_reflns_limit_h_min -12
_diffrn_reflns_limit_k_max 13
_diffrn_reflns_limit_k_min -12
_diffrn_reflns_limit_l_max 12
_diffrn_reflns_limit_l_min -13
_diffrn_reflns_number 6732
_diffrn_reflns_point_group_measured_fraction_full 0.997
_diffrn_reflns_point_group_measured_fraction_max 0.981
_diffrn_reflns_theta_full 25.242
_diffrn_reflns_theta_max 25.784
_diffrn_reflns_theta_min 1.822
_exptl_absorpt_coefficient_mu 2.938
_exptl_absorpt_correction_T_max 0.683
_exptl_absorpt_correction_T_min 0.578
_exptl_absorpt_correction_type none
_exptl_crystal_colour yellow
_exptl_crystal_colour_primary yellow
_exptl_crystal_density_diffrn 2.562
_exptl_crystal_density_method 'not measured'
_exptl_crystal_description block
_exptl_crystal_F_000 898
_exptl_crystal_size_max 0.19
_exptl_crystal_size_mid 0.16
_exptl_crystal_size_min 0.13
_refine_diff_density_max 1.566
_refine_diff_density_min -1.002
_refine_diff_density_rms 0.205
_refine_ls_extinction_method none
_refine_ls_goodness_of_fit_ref 0.984
_refine_ls_hydrogen_treatment constr
_refine_ls_matrix_type full
_refine_ls_number_parameters 361
_refine_ls_number_reflns 4577
_refine_ls_number_restraints 0
_refine_ls_restrained_S_all 0.984
_refine_ls_R_factor_all 0.0963
_refine_ls_R_factor_gt 0.0490
_refine_ls_shift/su_max 0.001
_refine_ls_shift/su_mean 0.000
_refine_ls_structure_factor_coef Fsqd
_refine_ls_weighting_details 'w=1/[\s^2^(Fo^2^)+(0.0609P)^2^] where P=(Fo^2^+2Fc^2^)/3'
_refine_ls_weighting_scheme calc
_refine_ls_wR_factor_gt 0.1069
_refine_ls_wR_factor_ref 0.1284
_reflns_Friedel_coverage 0.000
_reflns_number_gt 2864
_reflns_number_total 4577
_reflns_threshold_expression 'I > 2\s(I)'
_cod_data_source_file c9nj02224d2.cif
_cod_data_source_block f
_cod_original_cell_volume 1218.1(8)
_cod_database_code 7058426
_shelxl_version_number 2014/6
_shelx_space_group_comment
;
The symmetry employed for this shelxl refinement is uniquely defined
by the following loop, which should always be used as a source of
symmetry information in preference to the above space-group names.
They are only intended as comments.
;
_olex2_refinement_description
;
1. Fixed Uiso
 At 1.2 times of:
  All C(H) groups
2.a Aromatic/amide H refined with riding coordinates:
 C2(H2), C3(H3), C4(H4), C5(H5), C8(H8), C12(H12), C13(H13), C14(H14),
 C18(H18), C19(H19), C20(H20), C25(H25)
;
_olex2_submission_special_instructions 'No special instructions were received'

loop_
_space_group_symop_operation_xyz
'x, y, z'
'-x, -y, -z'

loop_
_atom_site_label
_atom_site_type_symbol
_atom_site_fract_x
_atom_site_fract_y
_atom_site_fract_z
_atom_site_U_iso_or_equiv
_atom_site_adp_type
_atom_site_occupancy
_atom_site_site_symmetry_order
_atom_site_calc_flag
_atom_site_refinement_flags_posn
Mo1 Mo 0.56442(7) 0.23247(7) 0.58556(7) 0.0211(2) Uani 1 1 d .
Cu1 Cu 0.81075(11) 0.15463(11) 0.81477(11) 0.0268(3) Uani 1 1 d .
O1 O 0.3255(6) 0.5757(6) 0.6951(6) 0.0270(15) Uani 1 1 d .
N1 N 0.7286(7) 0.0208(7) 0.9338(6) 0.0215(17) Uani 1 1 d .
C1 C 0.9574(9) 0.0761(9) 1.1690(9) 0.026(2) Uani 1 1 d .
Mo2 Mo 0.35315(7) 0.47396(7) 0.59394(7) 0.0210(2) Uani 1 1 d .
O2 O 0.4593(6) 0.3961(6) 0.4536(5) 0.0241(14) Uani 1 1 d .
N2 N 0.9091(7) 0.1675(7) 0.9602(7) 0.0218(17) Uani 1 1 d .
C2 C 1.0234(9) 0.3532(9) 0.8655(10) 0.032(2) Uani 1 1 d .
H2 H 0.9801 0.3571 0.7939 0.038 Uiso 1 1 calc R
Mo3 Mo 0.67587(8) 0.48289(7) 0.69267(7) 0.0219(2) Uani 1 1 d .
O3 O 0.7030(6) 0.4029(5) 0.5489(5) 0.0228(14) Uani 1 1 d .
C3 C 1.1106(10) 0.4401(9) 0.8727(10) 0.036(3) Uani 1 1 d .
H3 H 1.1267 0.5038 0.8064 0.044 Uiso 1 1 calc R
Mo4 Mo 0.46550(8) 0.72896(8) 0.70383(8) 0.0278(2) Uani 1 1 d .
N4 N 1.0448(8) 0.1566(8) 1.1731(8) 0.032(2) Uani 1 1 d .
C4 C 0.6366(9) -0.0510(9) 0.9065(9) 0.033(2) Uani 1 1 d .
H4 H 0.6044 -0.0346 0.8288 0.039 Uiso 1 1 calc R
C5 C 1.1769(10) 0.4326(10) 0.9823(11) 0.042(3) Uani 1 1 d .
H5 H 1.2363 0.4923 0.9867 0.050 Uiso 1 1 calc R
O6 O 0.7387(6) 0.3486(6) 0.7969(6) 0.0315(16) Uani 1 1 d .
C6 C 0.7799(8) -0.0038(8) 1.0463(8) 0.023(2) Uani 1 1 d .
O7 O 0.6859(6) 0.1549(6) 0.6883(6) 0.0259(15) Uani 1 1 d .
C7 C 0.9984(8) 0.2569(8) 0.9668(9) 0.023(2) Uani 1 1 d .
O8 O 0.4366(6) 0.1403(6) 0.6126(6) 0.0317(16) Uani 1 1 d .
C8 C 0.7335(10) -0.1006(9) 1.1336(9) 0.036(2) Uani 1 1 d .
H8 H 0.7656 -0.1162 1.2113 0.043 Uiso 1 1 calc R
O9 O 0.3675(6) 0.8007(6) 0.5593(6) 0.0289(15) Uani 1 1 d .
O10 O 0.8027(7) 0.5765(6) 0.6631(6) 0.0368(17) Uani 1 1 d .
O11 O 0.2306(6) 0.3765(6) 0.6205(6) 0.0334(16) Uani 1 1 d .
C11 C 0.8826(8) 0.0814(8) 1.0606(8) 0.023(2) Uani 1 1 d .
O12 O 0.5626(6) 0.5715(6) 0.7866(6) 0.0293(15) Uani 1 1 d .
C12 C 0.6395(10) -0.1733(9) 1.1044(9) 0.031(2) Uani 1 1 d .
H12 H 0.6099 -0.2398 1.1618 0.037 Uiso 1 1 calc R
C13 C 0.8522(9) -0.0840(11) 1.4783(10) 0.039(3) Uani 1 1 d .
H13 H 0.7922 -0.0690 1.5371 0.046 Uiso 1 1 calc R
O13 O 0.5924(7) 0.8234(6) 0.6809(7) 0.0421(19) Uani 1 1 d .
N14 N 1.0334(7) -0.1294(7) 1.3000(7) 0.0282(19) Uani 1 1 d .
C14 C 0.5896(10) -0.1473(10) 0.9904(9) 0.038(3) Uani 1 1 d .
H14 H 0.5247 -0.1946 0.9705 0.045 Uiso 1 1 calc R
O14 O 0.3726(7) 0.7804(7) 0.8130(6) 0.0447(19) Uani 1 1 d .
C18 C 0.9412(10) -0.1928(10) 1.4967(10) 0.038(3) Uani 1 1 d .
H18 H 0.9428 -0.2522 1.5690 0.046 Uiso 1 1 calc R
C19 C 0.8565(10) 0.0013(10) 1.3688(10) 0.038(3) Uani 1 1 d .
H19 H 0.7989 0.0752 1.3533 0.046 Uiso 1 1 calc R
O20 O 0.4979(5) 0.3644(5) 0.6799(5) 0.0225(14) Uani 1 1 d .
C20 C 1.0275(10) -0.2112(9) 1.4053(10) 0.035(3) Uani 1 1 d .
H20 H 1.0849 -0.2853 1.4181 0.042 Uiso 1 1 calc R
C21 C 0.9463(9) -0.0238(9) 1.2829(8) 0.024(2) Uani 1 1 d .
C22 C 1.0637(9) 0.2509(9) 1.0747(9) 0.028(2) Uani 1 1 d .
C25 C 1.1557(10) 0.3392(10) 1.0823(10) 0.041(3) Uani 1 1 d .
H25 H 1.2010 0.3347 1.1530 0.049 Uiso 1 1 calc R

loop_
_atom_site_aniso_label
_atom_site_aniso_U_11
_atom_site_aniso_U_22
_atom_site_aniso_U_33
_atom_site_aniso_U_23
_atom_site_aniso_U_13
_atom_site_aniso_U_12
Mo1 0.0250(5) 0.0178(4) 0.0205(5) -0.0041(3) -0.0011(4) -0.0011(3)
Cu1 0.0270(6) 0.0255(7) 0.0256(7) 0.0006(5) -0.0028(5) -0.0024(5)
O1 0.021(3) 0.030(4) 0.029(4) -0.008(3) 0.006(3) 0.001(3)
N1 0.031(4) 0.017(4) 0.018(4) -0.007(3) -0.003(3) -0.002(3)
C1 0.026(5) 0.022(5) 0.027(6) -0.002(4) 0.010(4) 0.011(4)
Mo2 0.0195(4) 0.0218(4) 0.0203(5) -0.0017(3) 0.0016(3) -0.0008(3)
O2 0.028(4) 0.025(4) 0.020(4) -0.004(3) -0.001(3) -0.003(3)
N2 0.022(4) 0.017(4) 0.024(5) -0.001(3) -0.001(3) 0.002(3)
C2 0.031(6) 0.021(5) 0.040(7) -0.002(5) -0.001(5) 0.003(4)
Mo3 0.0240(4) 0.0188(4) 0.0231(5) -0.0055(3) -0.0040(4) 0.0011(3)
O3 0.027(3) 0.017(3) 0.024(4) -0.004(3) -0.003(3) 0.003(3)
C3 0.036(6) 0.023(6) 0.049(7) -0.006(5) 0.020(5) -0.008(4)
Mo4 0.0350(5) 0.0231(5) 0.0263(5) -0.0105(4) -0.0063(4) 0.0066(4)
N4 0.035(5) 0.029(5) 0.032(5) -0.005(4) -0.005(4) -0.005(4)
C4 0.033(6) 0.038(6) 0.028(6) -0.006(5) -0.008(5) -0.012(5)
C5 0.032(6) 0.040(7) 0.063(9) -0.033(6) 0.007(6) -0.009(5)
O6 0.038(4) 0.018(3) 0.037(4) -0.005(3) -0.008(3) 0.001(3)
C6 0.024(5) 0.022(5) 0.020(5) -0.004(4) 0.005(4) 0.004(4)
O7 0.032(4) 0.021(3) 0.024(4) -0.005(3) -0.004(3) 0.002(3)
C7 0.018(5) 0.021(5) 0.032(6) -0.009(4) 0.002(4) 0.000(4)
O8 0.033(4) 0.026(4) 0.037(4) -0.006(3) 0.000(3) -0.009(3)
C8 0.045(6) 0.036(6) 0.026(6) -0.005(5) 0.002(5) -0.008(5)
O9 0.029(4) 0.027(4) 0.031(4) -0.010(3) -0.008(3) 0.004(3)
O10 0.043(4) 0.034(4) 0.034(4) -0.003(3) 0.001(3) -0.015(3)
O11 0.031(4) 0.036(4) 0.035(4) -0.007(3) 0.008(3) -0.011(3)
C11 0.019(5) 0.025(5) 0.023(5) -0.008(4) -0.008(4) 0.007(4)
O12 0.037(4) 0.029(4) 0.024(4) -0.012(3) -0.005(3) 0.003(3)
C12 0.044(6) 0.017(5) 0.033(6) -0.004(4) 0.011(5) -0.009(4)
C13 0.022(5) 0.062(8) 0.035(7) -0.019(6) 0.013(5) 0.002(5)
O13 0.054(5) 0.027(4) 0.047(5) -0.012(3) -0.011(4) -0.003(3)
N14 0.026(4) 0.025(5) 0.034(5) -0.007(4) 0.001(4) -0.003(3)
C14 0.050(7) 0.038(6) 0.030(6) -0.011(5) 0.000(5) -0.022(5)
O14 0.055(5) 0.052(5) 0.031(4) -0.023(4) -0.009(4) 0.011(4)
C18 0.041(7) 0.039(7) 0.032(7) 0.003(5) 0.004(5) -0.013(5)
C19 0.034(6) 0.044(7) 0.038(7) -0.013(5) 0.003(5) 0.006(5)
O20 0.022(3) 0.026(4) 0.017(3) 0.000(3) 0.002(3) -0.004(3)
C20 0.033(6) 0.020(5) 0.048(7) 0.001(5) 0.008(5) -0.003(4)
C21 0.025(5) 0.029(5) 0.020(5) -0.011(4) -0.001(4) 0.005(4)
C22 0.024(5) 0.028(5) 0.034(6) -0.010(5) 0.000(5) 0.000(4)
C25 0.047(7) 0.043(7) 0.039(7) -0.022(6) 0.003(5) -0.011(5)

loop_
_atom_type_symbol
_atom_type_description
_atom_type_scat_dispersion_real
_atom_type_scat_dispersion_imag
_atom_type_scat_source
C C 0.0033 0.0016 'International Tables Vol C Tables 4.2.6.8 and 6.1.1.4'
H H 0.0000 0.0000 'International Tables Vol C Tables 4.2.6.8 and 6.1.1.4'
N N 0.0061 0.0033 'International Tables Vol C Tables 4.2.6.8 and 6.1.1.4'
O O 0.0106 0.0060 'International Tables Vol C Tables 4.2.6.8 and 6.1.1.4'
Cu Cu 0.3201 1.2651 'International Tables Vol C Tables 4.2.6.8 and 6.1.1.4'
Mo Mo -1.6832 0.6857 'International Tables Vol C Tables 4.2.6.8 and 6.1.1.4'

loop_
_geom_angle_atom_site_label_1
_geom_angle_atom_site_label_2
_geom_angle_atom_site_label_3
_geom_angle
_geom_angle_site_symmetry_1
_geom_angle_site_symmetry_3
O2 Mo1 O3 73.0(2) . .
O7 Mo1 O2 157.1(3) . .
O7 Mo1 O3 84.4(2) . .
O7 Mo1 O9 102.3(3) . 2_666
O7 Mo1 O20 96.0(3) . .
O8 Mo1 O2 96.5(3) . .
O8 Mo1 O3 166.0(3) . .
O8 Mo1 O7 105.2(3) . .
O8 Mo1 O9 103.3(3) . 2_666
O8 Mo1 O20 97.3(3) . .
O9 Mo1 O2 79.2(2) 2_666 .
O9 Mo1 O3 84.1(2) 2_666 .
O9 Mo1 O20 147.5(3) 2_666 .
O20 Mo1 O2 73.7(2) . .
O20 Mo1 O3 71.2(2) . .
N1 Cu1 N2 81.1(3) . .
N1 Cu1 O6 119.3(3) . .
N1 Cu1 N14 128.0(3) . 2_757
N2 Cu1 O6 89.1(3) . .
N2 Cu1 N14 99.9(3) . 2_757
O7 Cu1 N1 94.5(3) . .
O7 Cu1 N2 169.1(3) . .
O7 Cu1 O6 84.3(2) . .
O7 Cu1 N14 90.7(3) . 2_757
N14 Cu1 O6 112.7(3) 2_757 .
Mo2 O1 Mo4 120.6(3) . .
C4 N1 Cu1 124.0(6) . .
C4 N1 C6 120.2(8) . .
C6 N1 Cu1 115.5(6) . .
N4 C1 C11 121.5(9) . .
N4 C1 C21 114.2(9) . .
C11 C1 C21 124.2(8) . .
O1 Mo2 O2 79.9(2) . 2_666
O1 Mo2 O2 155.3(3) . .
O1 Mo2 O3 97.5(3) . 2_666
O1 Mo2 O20 96.9(3) . .
O2 Mo2 O2 75.4(2) . 2_666
O3 Mo2 O2 76.8(2) 2_666 2_666
O3 Mo2 O2 77.7(2) 2_666 .
O3 Mo2 O20 146.8(2) 2_666 .
O11 Mo2 O1 104.5(3) . .
O11 Mo2 O2 175.4(3) . 2_666
O11 Mo2 O2 100.2(3) . .
O11 Mo2 O3 103.6(3) . 2_666
O11 Mo2 O20 101.5(3) . .
O20 Mo2 O2 76.7(2) . .
O20 Mo2 O2 76.6(2) . 2_666
Mo1 O2 Mo2 96.9(2) . 2_666
Mo1 O2 Mo3 164.3(3) . 2_666
Mo2 O2 Mo1 93.1(2) . .
Mo2 O2 Mo2 104.6(2) . 2_666
Mo2 O2 Mo3 92.3(2) . 2_666
Mo3 O2 Mo2 96.0(2) 2_666 2_666
C7 N2 Cu1 126.1(6) . .
C11 N2 Cu1 115.2(6) . .
C11 N2 C7 118.7(8) . .
C3 C2 C7 120.1(10) . .
O2 Mo3 O20 73.2(2) 2_666 .
O3 Mo3 O2 73.7(2) . 2_666
O3 Mo3 O20 72.1(2) . .
O6 Mo3 O2 158.4(3) . 2_666
O6 Mo3 O3 96.1(3) . .
O6 Mo3 O12 102.6(3) . .
O6 Mo3 O20 85.6(3) . .
O10 Mo3 O2 95.8(3) . 2_666
O10 Mo3 O3 95.8(3) . .
O10 Mo3 O6 104.4(3) . .
O10 Mo3 O12 103.1(3) . .
O10 Mo3 O20 165.3(3) . .
O12 Mo3 O2 80.0(2) . 2_666
O12 Mo3 O3 149.0(3) . .
O12 Mo3 O20 84.9(2) . .
Mo2 O3 Mo1 109.9(3) 2_666 .
Mo2 O3 Mo3 110.0(3) 2_666 .
Mo3 O3 Mo1 103.8(3) . .
C2 C3 C5 119.4(10) . .
O9 Mo4 O1 77.0(2) . .
O9 Mo4 O12 141.8(3) . .
O12 Mo4 O1 77.2(2) . .
O13 Mo4 O1 163.9(3) . .
O13 Mo4 O9 99.3(3) . .
O13 Mo4 O12 97.8(3) . .
O13 Mo4 O14 105.3(4) . .
O14 Mo4 O1 90.8(3) . .
O14 Mo4 O9 103.7(3) . .
O14 Mo4 O12 104.3(3) . .
C1 N4 C22 119.3(9) . .
N1 C4 C14 121.6(9) . .
C25 C5 C3 121.9(9) . .
Mo3 O6 Cu1 142.7(4) . .
N1 C6 C8 119.4(8) . .
N1 C6 C11 113.5(8) . .
C8 C6 C11 127.1(9) . .
Mo1 O7 Cu1 151.7(3) . .
N2 C7 C2 120.5(9) . .
N2 C7 C22 119.6(9) . .
C22 C7 C2 119.9(8) . .
C12 C8 C6 119.6(10) . .
Mo1 O9 Mo4 118.2(3) 2_666 .
C1 C11 C6 126.1(9) . .
N2 C11 C1 119.2(8) . .
N2 C11 C6 114.6(8) . .
Mo3 O12 Mo4 116.8(3) . .
C14 C12 C8 119.9(10) . .
C19 C13 C18 117.4(9) . .
C20 N14 Cu1 119.1(6) . 2_757
C20 N14 C21 116.5(8) . .
C21 N14 Cu1 123.7(6) . 2_757
C4 C14 C12 119.1(9) . .
C20 C18 C13 118.8(10) . .
C21 C19 C13 120.0(10) . .
Mo1 O20 Mo3 105.0(2) . .
Mo2 O20 Mo1 109.3(3) . .
Mo2 O20 Mo3 110.7(3) . .
N14 C20 C18 124.3(9) . .
N14 C21 C1 117.8(8) . .
N14 C21 C19 123.0(9) . .
C19 C21 C1 119.0(8) . .
N4 C22 C7 121.3(8) . .
N4 C22 C25 118.3(9) . .
C7 C22 C25 120.3(10) . .
C5 C25 C22 118.3(10) . .

loop_
_geom_bond_atom_site_label_1
_geom_bond_atom_site_label_2
_geom_bond_distance
_geom_bond_site_symmetry_2
Mo1 O2 2.262(6) .
Mo1 O3 2.374(6) .
Mo1 O7 1.756(6) .
Mo1 O8 1.695(6) .
Mo1 O9 1.872(6) 2_666
Mo1 O20 2.009(6) .
Cu1 N1 1.991(7) .
Cu1 N2 1.996(7) .
Cu1 O6 2.105(6) .
Cu1 O7 1.949(6) .
Cu1 N14 2.080(8) 2_757
O1 Mo2 1.747(6) .
O1 Mo4 2.291(6) .
N1 C4 1.348(11) .
N1 C6 1.364(11) .
C1 N4 1.305(12) .
C1 C11 1.458(13) .
C1 C21 1.511(13) .
Mo2 O2 2.459(6) 2_666
Mo2 O2 2.182(6) .
Mo2 O3 1.932(6) 2_666
Mo2 O11 1.687(6) .
Mo2 O20 1.949(6) .
O2 Mo2 2.459(6) 2_666
O2 Mo3 2.291(6) 2_666
N2 C7 1.396(11) .
N2 C11 1.352(11) .
C2 C3 1.362(13) .
C2 C7 1.415(13) .
Mo3 O2 2.291(6) 2_666
Mo3 O3 2.007(6) .
Mo3 O6 1.744(6) .
Mo3 O10 1.697(6) .
Mo3 O12 1.888(6) .
Mo3 O20 2.337(6) .
O3 Mo2 1.932(6) 2_666
C3 C5 1.421(15) .
Mo4 O9 1.930(6) .
Mo4 O12 1.946(6) .
Mo4 O13 1.701(7) .
Mo4 O14 1.704(7) .
N4 C22 1.368(12) .
C4 C14 1.368(13) .
C5 C25 1.380(15) .
C6 C8 1.390(13) .
C6 C11 1.485(12) .
C7 C22 1.402(13) .
C8 C12 1.378(13) .
O9 Mo1 1.872(6) 2_666
C12 C14 1.373(14) .
C13 C18 1.393(14) .
C13 C19 1.389(15) .
N14 Cu1 2.080(8) 2_757
N14 C20 1.335(12) .
N14 C21 1.356(11) .
C18 C20 1.388(14) .
C19 C21 1.381(13) .
C22 C25 1.409(13) .
